data_4126553
loop_
_publ_author_name
'Morrison, Gregory'
'Latshaw, Allison M.'
'Spagnuolo, Nicholas R.'
'Zur Loye, Hans-Conrad'

_publ_section_title
;
 Observation of Intense X-ray Scintillation in a Family of Mixed Anion
 Silicates, Cs3RESi4O10F2 (RE = Y, Eu-Lu), Obtained via an Enhanced Flux
 Crystal Growth Technique.
;
_journal_name_full 'Journal of the American Chemical Society'
_journal_paper_doi 10.1021/jacs.7b08559
_journal_year 2017
_chemical_formula_moiety 'Cs3 F2 O10 Si4 Y'
_chemical_formula_sum 'Cs3 F2 O10 Si4 Y'
_chemical_formula_weight 798.00
_space_group_crystal_system triclinic
_space_group_IT_number 2
_space_group_name_Hall '-P 1'
_space_group_name_H-M_alt 'P -1'
_symmetry_space_group_name_Hall '-P 1'
_symmetry_space_group_name_H-M 'P -1'
_audit_creation_date 2017-04-19
_audit_creation_method
;
Olex2 1.2
(compiled 2015.09.30 svn.r3233 for OlexSys, GUI svn.r5103)
;
_cell_angle_alpha 95.8010(10)
_cell_angle_beta 90.1150(10)
_cell_angle_gamma 119.7460(10)
_cell_formula_units_Z 2
_cell_length_a 7.0722(3)
_cell_length_b 7.1249(3)
_cell_length_c 16.1502(7)
_cell_measurement_reflns_used 9225
_cell_measurement_temperature 302(2)
_cell_measurement_theta_max 36.32
_cell_measurement_theta_min 2.54
_cell_volume 701.66(5)
_computing_cell_refinement 'SAINT v7.60A (Bruker, 2013)'
_computing_data_collection 'Bruker APEXIII v2016.5-0 (Bruker, 2016)'
_computing_data_reduction 'SAINT v7.60A (Bruker, 2013)'
_computing_molecular_graphics 'Olex2 (Dolomanov et al., 2009)'
_computing_publication_material 'Olex2 (Dolomanov et al., 2009)'
_computing_structure_refinement 'ShelXL (Sheldrick, 2015)'
_computing_structure_solution 'ShelXT (Sheldrick, 2015)'
_diffrn_ambient_temperature 302
_diffrn_measured_fraction_theta_full 0.986
_diffrn_measured_fraction_theta_max 0.993
_diffrn_measurement_device_type 'Bruker APEX-II CCD'
_diffrn_measurement_method '\f and \w scans'
_diffrn_radiation_type MoK\a
_diffrn_radiation_wavelength 0.71073
_diffrn_reflns_av_R_equivalents 0.0292
_diffrn_reflns_av_unetI/netI 0.0164
_diffrn_reflns_Laue_measured_fraction_full 0.986
_diffrn_reflns_Laue_measured_fraction_max 0.993
_diffrn_reflns_limit_h_max 11
_diffrn_reflns_limit_h_min -11
_diffrn_reflns_limit_k_max 11
_diffrn_reflns_limit_k_min -11
_diffrn_reflns_limit_l_max 26
_diffrn_reflns_limit_l_min -26
_diffrn_reflns_number 67549
_diffrn_reflns_point_group_measured_fraction_full 0.986
_diffrn_reflns_point_group_measured_fraction_max 0.993
_diffrn_reflns_theta_full 25.242
_diffrn_reflns_theta_max 36.349
_diffrn_reflns_theta_min 2.540
_diffrn_standards_number 0
_exptl_absorpt_coefficient_mu 12.230
_exptl_absorpt_correction_T_max 0.4977
_exptl_absorpt_correction_T_min 0.3302
_exptl_absorpt_correction_type multi-scan
_exptl_absorpt_process_details
;
SADABS-2016/2 (Bruker,2016/2) was used for absorption correction.
wR2(int) was 0.1026 before and 0.0467 after correction.
The Ratio of minimum to maximum transmission is 0.6635.
The \l/2 correction factor is Not present.
;
_exptl_crystal_colour colourless
_exptl_crystal_colour_primary colourless
_exptl_crystal_density_diffrn 3.777
_exptl_crystal_description 'hexagonal plate'
_exptl_crystal_F_000 716
_exptl_crystal_size_max 0.1
_exptl_crystal_size_mid 0.08
_exptl_crystal_size_min 0.04
_refine_diff_density_max 3.068
_refine_diff_density_min -2.333
_refine_diff_density_rms 0.171
_refine_ls_extinction_coef 0.0047(3)
_refine_ls_extinction_expression Fc^*^=kFc[1+0.001xFc^2^\l^3^/sin(2\q)]^-1/4^
_refine_ls_extinction_method 'SHELXL-2014/7 (Sheldrick 2014'
_refine_ls_goodness_of_fit_ref 1.141
_refine_ls_hydrogen_treatment undef
_refine_ls_matrix_type full
_refine_ls_number_parameters 186
_refine_ls_number_reflns 6754
_refine_ls_number_restraints 0
_refine_ls_restrained_S_all 1.141
_refine_ls_R_factor_all 0.0261
_refine_ls_R_factor_gt 0.0258
_refine_ls_shift/su_max 0.002
_refine_ls_shift/su_mean 0.000
_refine_ls_structure_factor_coef Fsqd
_refine_ls_weighting_details 'w=1/[\s^2^(Fo^2^)+3.3910P] where P=(Fo^2^+2Fc^2^)/3'
_refine_ls_weighting_scheme calc
_refine_ls_wR_factor_gt 0.0595
_refine_ls_wR_factor_ref 0.0596
_reflns_Friedel_coverage 0.000
_reflns_number_gt 6664
_reflns_number_total 6754
_reflns_threshold_expression 'I > 2\s(I)'
_cod_data_source_file ja7b08559_si_002.cif
_cod_data_source_block Cs3YSi4O10F2
_cod_database_code 4126553
_shelx_space_group_comment
;
The symmetry employed for this shelxl refinement is uniquely defined
by the following loop, which should always be used as a source of
symmetry information in preference to the above space-group names.
They are only intended as comments.
;
_shelx_estimated_absorpt_t_max 0.640
_shelx_estimated_absorpt_t_min 0.374
_olex2_refinement_description
;
1. Twinned data refinement
 Scales: 0.9823(5) 0.0177(5)
;
_shelx_shelxl_version_number 2014/7
_olex2_submission_special_instructions 'No special instructions were received'

loop_
_space_group_symop_operation_xyz
'x, y, z'
'-x, -y, -z'

loop_
_atom_site_label
_atom_site_type_symbol
_atom_site_fract_x
_atom_site_fract_y
_atom_site_fract_z
_atom_site_U_iso_or_equiv
_atom_site_adp_type
_atom_site_occupancy
_atom_site_site_symmetry_order
_atom_site_calc_flag
_atom_site_refinement_flags_posn
_atom_site_refinement_flags_adp
_atom_site_refinement_flags_occupancy
Cs1 Cs 0.84453(3) 0.68402(3) 0.05156(2) 0.01794(4) Uani 1 1 d . . .
Cs2 Cs 1.12812(3) 1.26822(3) 0.68160(2) 0.02530(5) Uani 1 1 d . . .
Cs3 Cs 0.81654(5) 0.64477(4) 0.58283(2) 0.03797(6) Uani 1 1 d . . .
Y1 Y 0.5000 1.0000 0.0000 0.00783(5) Uani 1 2 d S T P
Y2 Y 0.5000 1.0000 0.5000 0.01250(6) Uani 1 2 d S T P
Si1 Si 0.54963(10) 1.09477(10) 0.28524(4) 0.00816(9) Uani 1 1 d . . .
Si2 Si 0.37470(10) 0.29266(10) 0.16591(4) 0.00792(9) Uani 1 1 d . . .
Si3 Si 0.29247(10) 0.66462(10) 0.17176(4) 0.00806(9) Uani 1 1 d . . .
Si4 Si 0.92229(10) 1.21088(10) 0.17344(4) 0.00831(10) Uani 1 1 d . . .
O1 O 0.1170(3) 0.1517(3) 0.18565(12) 0.0134(3) Uani 1 1 d . . .
O2 O 0.7796(3) 1.1185(3) 0.25406(12) 0.0154(3) Uani 1 1 d . . .
O3 O 0.4422(3) 0.5508(3) 0.18244(12) 0.0122(3) Uani 1 1 d . . .
O4 O 0.3556(3) 0.8511(3) 0.25054(12) 0.0156(3) Uani 1 1 d . . .
O5 O 0.4219(4) 0.2323(3) 0.07499(12) 0.0175(3) Uani 1 1 d . . .
O6 O 0.5570(4) 1.1487(4) 0.38207(12) 0.0229(4) Uani 1 1 d . . .
O7 O 1.0413(3) 1.4778(3) 0.18836(12) 0.0120(3) Uani 1 1 d . . .
O8 O 0.7957(3) 1.1124(4) 0.08580(13) 0.0193(4) Uani 1 1 d . . .
O9 O 0.3042(3) 0.7440(3) 0.08361(12) 0.0172(3) Uani 1 1 d . . .
O10 O 0.5144(3) 0.2696(3) 0.23930(13) 0.0160(3) Uani 1 1 d . . .
F1 F 0.3949(4) 1.2286(4) 0.55031(14) 0.0312(4) Uani 1 1 d . . .
F2 F 0.8382(3) 1.2356(4) 0.54320(14) 0.0319(4) Uani 1 1 d . . .

loop_
_atom_site_aniso_label
_atom_site_aniso_U_11
_atom_site_aniso_U_22
_atom_site_aniso_U_33
_atom_site_aniso_U_23
_atom_site_aniso_U_13
_atom_site_aniso_U_12
Cs1 0.01625(7) 0.01979(7) 0.01835(7) 0.00325(5) 0.00074(5) 0.00923(5)
Cs2 0.02320(8) 0.02768(9) 0.02299(8) -0.00510(6) -0.00117(6) 0.01262(7)
Cs3 0.04218(13) 0.02965(11) 0.03612(12) 0.00046(8) -0.00141(10) 0.01405(10)
Y1 0.00791(10) 0.00821(10) 0.00723(10) 0.00097(8) 0.00052(8) 0.00391(9)
Y2 0.01291(12) 0.01650(13) 0.00904(11) 0.00226(9) 0.00150(9) 0.00792(11)
Si1 0.0082(2) 0.0081(2) 0.0075(2) 0.00135(17) 0.00087(17) 0.00349(19)
Si2 0.0074(2) 0.0078(2) 0.0098(2) 0.00109(17) 0.00070(17) 0.00467(18)
Si3 0.0070(2) 0.0066(2) 0.0105(2) 0.00187(17) 0.00142(17) 0.00317(18)
Si4 0.0060(2) 0.0076(2) 0.0108(2) 0.00152(18) 0.00005(17) 0.00294(18)
O1 0.0073(6) 0.0105(6) 0.0231(8) 0.0031(6) 0.0016(5) 0.0048(5)
O2 0.0103(7) 0.0183(8) 0.0207(8) 0.0098(6) 0.0064(6) 0.0082(6)
O3 0.0091(6) 0.0085(6) 0.0202(8) 0.0017(5) 0.0014(5) 0.0054(5)
O4 0.0121(7) 0.0093(6) 0.0199(8) -0.0040(6) 0.0021(6) 0.0023(6)
O5 0.0251(9) 0.0197(8) 0.0130(7) 0.0003(6) 0.0049(6) 0.0154(7)
O6 0.0360(11) 0.0220(9) 0.0085(7) 0.0021(6) 0.0021(7) 0.0128(9)
O7 0.0079(6) 0.0073(6) 0.0201(8) 0.0028(5) 0.0028(5) 0.0030(5)
O8 0.0161(8) 0.0221(9) 0.0176(8) -0.0045(7) -0.0079(6) 0.0092(7)
O9 0.0169(8) 0.0193(8) 0.0153(7) 0.0109(6) 0.0046(6) 0.0074(7)
O10 0.0150(7) 0.0142(7) 0.0206(8) 0.0041(6) -0.0049(6) 0.0083(6)
F1 0.0402(11) 0.0353(11) 0.0304(10) 0.0024(8) 0.0102(9) 0.0283(10)
F2 0.0174(8) 0.0362(11) 0.0306(10) 0.0039(8) -0.0044(7) 0.0047(8)

loop_
_atom_type_symbol
_atom_type_description
_atom_type_scat_dispersion_real
_atom_type_scat_dispersion_imag
_atom_type_scat_source
Cs Cs -0.3680 2.1192 'International Tables Vol C Tables 4.2.6.8 and 6.1.1.4'
F F 0.0171 0.0103 'International Tables Vol C Tables 4.2.6.8 and 6.1.1.4'
O O 0.0106 0.0060 'International Tables Vol C Tables 4.2.6.8 and 6.1.1.4'
Si Si 0.0817 0.0704 'International Tables Vol C Tables 4.2.6.8 and 6.1.1.4'
Y Y -2.7962 3.5667 'International Tables Vol C Tables 4.2.6.8 and 6.1.1.4'

loop_
_geom_angle_atom_site_label_1
_geom_angle_atom_site_label_2
_geom_angle_atom_site_label_3
_geom_angle
_geom_angle_site_symmetry_1
_geom_angle_site_symmetry_3
Si2 Cs1 Si3 97.397(14) . 1_655
Si2 Cs1 Si4 97.358(14) . .
Si3 Cs1 Si4 96.103(14) 1_655 .
O1 Cs1 Si2 106.03(3) 1_665 .
O1 Cs1 Si3 71.48(3) 1_665 1_655
O1 Cs1 Si4 25.37(3) 1_665 .
O3 Cs1 Si2 26.00(3) . .
O3 Cs1 Si3 104.96(3) . 1_655
O3 Cs1 Si4 71.93(3) . .
O3 Cs1 O1 84.77(4) . 1_665
O3 Cs1 O7 83.87(4) . 1_545
O5 Cs1 Si2 97.45(4) 2_665 .
O5 Cs1 Si2 24.45(3) . .
O5 Cs1 Si3 164.99(4) 2_665 1_655
O5 Cs1 Si3 103.40(4) . 1_655
O5 Cs1 Si4 84.19(4) 2_665 .
O5 Cs1 Si4 119.56(3) . .
O5 Cs1 O1 106.35(5) 2_665 1_665
O5 Cs1 O1 130.48(5) . 1_665
O5 Cs1 O3 89.44(5) 2_665 .
O5 Cs1 O3 47.92(4) . .
O5 Cs1 O5 89.32(5) 2_665 .
O5 Cs1 O7 167.24(5) 2_665 1_545
O5 Cs1 O7 78.13(5) . 1_545
O5 Cs1 O8 116.18(5) . .
O5 Cs1 O8 60.46(5) 2_665 .
O5 Cs1 O8 80.49(5) 2_665 2_775
O5 Cs1 O8 138.16(5) . 2_775
O5 Cs1 O9 141.28(5) 2_665 1_655
O5 Cs1 O9 80.96(5) 2_665 2_665
O5 Cs1 O9 59.15(5) . 2_665
O7 Cs1 Si2 71.99(3) 1_545 .
O7 Cs1 Si3 25.91(3) 1_545 1_655
O7 Cs1 Si4 103.90(3) 1_545 .
O7 Cs1 O1 83.91(4) 1_545 1_665
O8 Cs1 Si2 162.43(4) 2_775 .
O8 Cs1 Si2 100.43(4) . .
O8 Cs1 Si3 118.64(3) . 1_655
O8 Cs1 Si3 84.68(4) 2_775 1_655
O8 Cs1 Si4 99.77(4) 2_775 .
O8 Cs1 Si4 23.76(3) . .
O8 Cs1 O1 91.21(5) 2_775 1_665
O8 Cs1 O1 47.19(4) . 1_665
O8 Cs1 O3 167.66(5) 2_775 .
O8 Cs1 O3 74.98(5) . .
O8 Cs1 O7 107.34(5) 2_775 1_545
O8 Cs1 O7 127.41(5) . 1_545
O8 Cs1 O8 93.73(5) . 2_775
O8 Cs1 O9 79.14(5) 2_775 2_665
O8 Cs1 O9 141.41(5) . 2_665
O9 Cs1 Si2 83.31(3) 2_665 .
O9 Cs1 Si2 119.80(3) 1_655 .
O9 Cs1 Si3 98.59(4) 2_665 1_655
O9 Cs1 Si3 23.87(3) 1_655 1_655
O9 Cs1 Si4 99.96(4) 1_655 .
O9 Cs1 Si4 165.09(4) 2_665 .
O9 Cs1 O1 166.91(5) 2_665 1_665
O9 Cs1 O1 74.96(5) 1_655 1_665
O9 Cs1 O3 106.46(4) 2_665 .
O9 Cs1 O3 128.67(5) 1_655 .
O9 Cs1 O5 119.92(5) 1_655 .
O9 Cs1 O7 47.94(4) 1_655 1_545
O9 Cs1 O7 90.51(4) 2_665 1_545
O9 Cs1 O8 117.16(5) 1_655 .
O9 Cs1 O8 60.82(5) 1_655 2_775
O9 Cs1 O9 92.50(5) 1_655 2_665
Si1 Cs2 Cs3 164.450(11) 2_786 .
Si1 Cs2 Si2 46.071(13) 2_786 2_776
Si1 Cs2 Si3 83.754(13) 2_786 2_676
Si2 Cs2 Cs3 143.737(11) 2_776 .
Si2 Cs2 Si3 90.786(13) 2_776 2_676
Si3 Cs2 Cs3 105.433(11) 2_676 .
O1 Cs2 Cs3 60.20(3) 2_666 .
O1 Cs2 Si1 135.32(3) 2_666 2_786
O1 Cs2 Si2 98.98(3) 2_666 2_776
O1 Cs2 Si3 67.54(3) 2_666 2_676
O2 Cs2 Cs3 55.83(4) 2_776 .
O2 Cs2 Si1 133.67(4) 2_776 2_786
O2 Cs2 Si2 88.40(4) 2_776 2_776
O2 Cs2 Si3 109.06(3) 2_776 2_676
O2 Cs2 O1 42.85(4) 2_776 2_666
O3 Cs2 Cs3 119.56(3) 2_776 .
O3 Cs2 Si1 69.64(3) 2_776 2_786
O3 Cs2 Si2 24.20(3) 2_776 2_776
O3 Cs2 Si3 100.59(3) 2_776 2_676
O3 Cs2 O1 82.41(4) 2_776 2_666
O3 Cs2 O2 64.33(5) 2_776 2_776
O4 Cs2 Cs3 83.72(3) 2_676 .
O4 Cs2 Si1 102.76(3) 2_676 2_786
O4 Cs2 Si2 113.95(3) 2_676 2_776
O4 Cs2 Si3 23.51(3) 2_676 2_676
O4 Cs2 O1 61.95(5) 2_676 2_666
O4 Cs2 O2 104.23(5) 2_676 2_776
O4 Cs2 O3 120.10(5) 2_676 2_776
O7 Cs2 Cs3 129.09(3) 2_786 .
O7 Cs2 Si1 60.81(3) 2_786 2_786
O7 Cs2 Si2 70.92(3) 2_786 2_776
O7 Cs2 Si3 23.66(3) 2_786 2_676
O7 Cs2 O1 84.05(4) 2_786 2_666
O7 Cs2 O2 119.56(5) 2_786 2_776
O7 Cs2 O3 86.52(4) 2_786 2_776
O7 Cs2 O4 46.20(4) 2_786 2_676
O10 Cs2 Cs3 163.25(4) 2_776 .
O10 Cs2 Si1 23.52(3) 2_776 2_786
O10 Cs2 Si2 22.57(3) 2_776 2_776
O10 Cs2 Si3 87.77(4) 2_776 2_676
O10 Cs2 O1 118.11(5) 2_776 2_666
O10 Cs2 O2 110.52(5) 2_776 2_776
O10 Cs2 O3 46.23(4) 2_776 2_776
O10 Cs2 O4 110.67(5) 2_776 2_676
O10 Cs2 O7 64.48(5) 2_776 2_786
F1 Cs2 Cs3 73.46(5) 1_655 .
F1 Cs2 Si1 95.27(5) 1_655 2_786
F1 Cs2 Si2 95.75(5) 1_655 2_776
F1 Cs2 Si3 169.93(5) 1_655 2_676
F1 Cs2 O1 118.70(5) 1_655 2_666
F1 Cs2 O2 78.85(5) 1_655 2_776
F1 Cs2 O3 88.39(6) 1_655 2_776
F1 Cs2 O4 150.11(6) 1_655 2_676
F1 Cs2 O7 155.78(6) 1_655 2_786
F1 Cs2 O10 95.33(6) 1_655 2_776
F1 Cs2 F2 84.98(7) 1_655 .
F2 Cs2 Cs3 73.78(5) . .
F2 Cs2 Si1 94.95(5) . 2_786
F2 Cs2 Si2 140.99(5) . 2_776
F2 Cs2 Si3 85.12(5) . 2_676
F2 Cs2 O1 114.86(5) . 2_666
F2 Cs2 O2 129.53(6) . 2_776
F2 Cs2 O3 162.61(5) . 2_776
F2 Cs2 O4 70.02(6) . 2_676
F2 Cs2 O7 92.97(6) . 2_786
F2 Cs2 O10 118.42(6) . 2_776
Cs2 Cs3 Cs2 99.569(7) . 2_776
Cs2 Cs3 Y2 68.669(5) . 1_655
Cs2 Cs3 Y2 68.222(6) . .
Cs2 Cs3 Y2 66.273(5) 2_776 .
Cs2 Cs3 Y2 64.572(5) 2_776 1_655
Cs2 Cs3 Y2 175.734(8) . 1_545
Cs2 Cs3 Si4 62.087(10) . 2_776
Y2 Cs3 Cs2 84.648(6) 1_545 2_776
Y2 Cs3 Y2 114.436(7) 1_545 .
Y2 Cs3 Y2 112.975(7) 1_545 1_655
Y2 Cs3 Y2 105.193(6) . 1_655
Y2 Cs3 Si4 113.764(11) 1_545 2_776
Si4 Cs3 Cs2 151.997(12) 2_776 2_776
Si4 Cs3 Y2 88.222(10) 2_776 1_655
Si4 Cs3 Y2 118.759(11) 2_776 .
O2 Cs3 Cs2 53.20(3) 2_776 .
O2 Cs3 Cs2 129.45(3) 2_776 2_776
O2 Cs3 Y2 65.71(3) 2_776 1_655
O2 Cs3 Y2 120.28(3) 2_776 .
O2 Cs3 Y2 123.42(3) 2_776 1_545
O2 Cs3 Si4 22.65(3) 2_776 2_776
O2 Cs3 O6 108.01(5) 2_776 2_676
O6 Cs3 Cs2 95.21(3) 2_676 2_776
O6 Cs3 Cs2 68.35(4) 2_676 .
O6 Cs3 Y2 112.10(4) 2_676 1_545
O6 Cs3 Y2 29.95(3) 2_676 .
O6 Cs3 Y2 127.79(4) 2_676 1_655
O6 Cs3 Si4 96.71(3) 2_676 2_776
F1 Cs3 Cs2 92.39(4) 1_545 2_776
F1 Cs3 Cs2 88.00(5) 2_676 .
F1 Cs3 Cs2 41.95(4) 2_676 2_776
F1 Cs3 Cs2 147.54(4) 1_545 .
F1 Cs3 Y2 89.79(4) 1_545 .
F1 Cs3 Y2 31.87(4) 1_545 1_545
F1 Cs3 Y2 96.95(5) 2_676 1_655
F1 Cs3 Y2 95.62(5) 2_676 1_545
F1 Cs3 Y2 142.72(4) 1_545 1_655
F1 Cs3 Y2 27.12(4) 2_676 .
F1 Cs3 Si4 114.50(5) 1_545 2_776
F1 Cs3 Si4 145.45(4) 2_676 2_776
F1 Cs3 O2 134.55(5) 1_545 2_776
F1 Cs3 O2 140.70(6) 2_676 2_776
F1 Cs3 O6 53.64(5) 2_676 2_676
F1 Cs3 O6 80.65(5) 1_545 2_676
F1 Cs3 F1 80.94(7) 1_545 2_676
F1 Cs3 F2 119.71(6) 1_545 2_776
F1 Cs3 F2 62.78(5) 1_545 1_545
F2 Cs3 Cs2 88.18(5) 2_776 .
F2 Cs3 Cs2 42.22(4) 2_776 2_776
F2 Cs3 Cs2 88.74(4) 1_545 2_776
F2 Cs3 Cs2 146.73(4) 1_545 .
F2 Cs3 Y2 142.64(4) 1_545 .
F2 Cs3 Y2 86.62(4) 1_545 1_655
F2 Cs3 Y2 94.58(5) 2_776 1_545
F2 Cs3 Y2 98.93(5) 2_776 .
F2 Cs3 Y2 25.57(4) 2_776 1_655
F2 Cs3 Y2 31.94(4) 1_545 1_545
F2 Cs3 Si4 96.52(4) 1_545 2_776
F2 Cs3 Si4 112.45(4) 2_776 2_776
F2 Cs3 O2 96.97(5) 1_545 2_776
F2 Cs3 O2 90.45(5) 2_776 2_776
F2 Cs3 O6 143.36(6) 1_545 2_676
F2 Cs3 O6 128.16(6) 2_776 2_676
F2 Cs3 F1 117.83(6) 1_545 2_676
F2 Cs3 F1 81.25(6) 2_776 2_676
F2 Cs3 F2 76.48(7) 1_545 2_776
Cs1 Y1 Cs1 115.923(5) 1_455 .
Cs1 Y1 Cs1 116.027(5) . 1_565
Cs1 Y1 Cs1 116.641(4) 2_775 2_665
Cs1 Y1 Cs1 115.923(5) 2_775 2_675
Cs1 Y1 Cs1 116.027(5) 2_675 2_665
Cs1 Y1 Cs1 64.077(5) 2_775 .
Cs1 Y1 Cs1 63.973(5) . 2_665
Cs1 Y1 Cs1 116.641(4) 1_455 1_565
Cs1 Y1 Cs1 63.359(4) 2_775 1_565
Cs1 Y1 Cs1 63.973(5) 2_675 1_565
Cs1 Y1 Cs1 180.0 1_565 2_665
Cs1 Y1 Cs1 63.359(4) 1_455 2_665
Cs1 Y1 Cs1 180.0 1_455 2_775
Cs1 Y1 Cs1 64.077(5) 1_455 2_675
Cs1 Y1 Cs1 180.0 2_675 .
O5 Y1 Cs1 70.02(6) 1_565 1_455
O5 Y1 Cs1 47.96(6) 1_565 1_565
O5 Y1 Cs1 109.98(6) 2_665 1_455
O5 Y1 Cs1 70.02(6) 2_665 2_775
O5 Y1 Cs1 132.04(6) 1_565 2_665
O5 Y1 Cs1 109.98(6) 1_565 2_775
O5 Y1 Cs1 132.04(6) 2_665 1_565
O5 Y1 Cs1 134.34(5) 2_665 2_675
O5 Y1 Cs1 47.96(6) 2_665 2_665
O5 Y1 Cs1 45.66(5) 1_565 2_675
O5 Y1 Cs1 45.66(5) 2_665 .
O5 Y1 Cs1 134.34(5) 1_565 .
O5 Y1 O5 180.00(9) 2_665 1_565
O5 Y1 O8 90.18(8) 2_665 .
O5 Y1 O8 89.82(8) 2_665 2_675
O5 Y1 O8 90.18(8) 1_565 2_675
O5 Y1 O8 89.82(8) 1_565 .
O5 Y1 O9 89.75(8) 2_665 2_675
O5 Y1 O9 90.25(8) 2_665 .
O5 Y1 O9 90.25(8) 1_565 2_675
O5 Y1 O9 89.75(8) 1_565 .
O8 Y1 Cs1 129.28(6) 2_675 2_775
O8 Y1 Cs1 110.84(6) . 2_665
O8 Y1 Cs1 50.72(6) . 2_775
O8 Y1 Cs1 50.72(6) 2_675 1_455
O8 Y1 Cs1 49.87(5) . .
O8 Y1 Cs1 69.16(6) 2_675 2_665
O8 Y1 Cs1 130.13(5) . 2_675
O8 Y1 Cs1 69.16(6) . 1_565
O8 Y1 Cs1 110.84(6) 2_675 1_565
O8 Y1 Cs1 49.87(5) 2_675 2_675
O8 Y1 Cs1 129.28(6) . 1_455
O8 Y1 Cs1 130.13(5) 2_675 .
O8 Y1 O8 180.0 . 2_675
O8 Y1 O9 88.85(8) 2_675 2_675
O8 Y1 O9 91.15(8) 2_675 .
O8 Y1 O9 91.15(8) . 2_675
O8 Y1 O9 88.85(8) . .
O9 Y1 Cs1 133.01(5) 2_675 1_455
O9 Y1 Cs1 46.99(5) . 1_455
O9 Y1 Cs1 49.99(6) 2_675 1_565
O9 Y1 Cs1 71.62(5) 2_675 2_675
O9 Y1 Cs1 133.01(5) . 2_775
O9 Y1 Cs1 108.38(5) . 2_675
O9 Y1 Cs1 71.62(5) . .
O9 Y1 Cs1 108.38(5) 2_675 .
O9 Y1 Cs1 46.99(5) 2_675 2_775
O9 Y1 Cs1 130.01(6) 2_675 2_665
O9 Y1 Cs1 49.99(6) . 2_665
O9 Y1 Cs1 130.01(6) . 1_565
O9 Y1 O9 180.0 2_675 .
Cs3 Y2 Cs3 67.025(7) 2_666 1_455
Cs3 Y2 Cs3 112.975(7) 2_666 2_776
Cs3 Y2 Cs3 180.0 2_666 1_565
Cs3 Y2 Cs3 105.193(6) . 1_455
Cs3 Y2 Cs3 65.565(7) 2_666 .
Cs3 Y2 Cs3 74.807(6) . 2_776
Cs3 Y2 Cs3 114.435(7) 1_565 .
Cs3 Y2 Cs3 112.975(7) 1_565 1_455
Cs3 Y2 Cs3 180.0 1_455 2_776
Cs3 Y2 Cs3 74.807(6) 2_676 1_455
Cs3 Y2 Cs3 114.435(7) 2_666 2_676
Cs3 Y2 Cs3 67.025(7) 1_565 2_776
Cs3 Y2 Cs3 105.193(6) 2_676 2_776
Cs3 Y2 Cs3 180.0 . 2_676
Cs3 Y2 Cs3 65.565(7) 1_565 2_676
O6 Y2 Cs3 118.77(7) . 1_455
O6 Y2 Cs3 54.90(7) 2_676 .
O6 Y2 Cs3 61.23(7) . 2_776
O6 Y2 Cs3 102.05(6) . 2_666
O6 Y2 Cs3 61.23(7) 2_676 1_455
O6 Y2 Cs3 102.05(6) 2_676 1_565
O6 Y2 Cs3 77.95(6) 2_676 2_666
O6 Y2 Cs3 125.10(7) 2_676 2_676
O6 Y2 Cs3 125.10(7) . .
O6 Y2 Cs3 77.95(6) . 1_565
O6 Y2 Cs3 118.77(7) 2_676 2_776
O6 Y2 Cs3 54.90(7) . 2_676
O6 Y2 O6 180.00(15) 2_676 .
F1 Y2 Cs3 45.84(7) 2_676 2_666
F1 Y2 Cs3 45.84(7) . 1_565
F1 Y2 Cs3 68.97(7) . 1_455
F1 Y2 Cs3 39.60(6) 2_676 .
F1 Y2 Cs3 140.40(6) . .
F1 Y2 Cs3 111.03(7) 2_676 1_455
F1 Y2 Cs3 68.97(7) 2_676 2_776
F1 Y2 Cs3 134.16(7) . 2_666
F1 Y2 Cs3 111.03(7) . 2_776
F1 Y2 Cs3 140.40(6) 2_676 2_676
F1 Y2 Cs3 134.16(7) 2_676 1_565
F1 Y2 Cs3 39.60(6) . 2_676
F1 Y2 O6 88.03(9) 2_676 2_676
F1 Y2 O6 88.03(9) . .
F1 Y2 O6 91.97(9) . 2_676
F1 Y2 O6 91.97(9) 2_676 .
F1 Y2 F1 180.00(7) 2_676 .
F2 Y2 Cs3 133.58(7) 2_676 1_565
F2 Y2 Cs3 133.58(7) . 2_666
F2 Y2 Cs3 36.54(6) 2_676 1_455
F2 Y2 Cs3 71.19(7) 2_676 2_676
F2 Y2 Cs3 36.55(6) . 2_776
F2 Y2 Cs3 143.46(6) 2_676 2_776
F2 Y2 Cs3 46.42(7) . 1_565
F2 Y2 Cs3 46.42(7) 2_676 2_666
F2 Y2 Cs3 143.45(6) . 1_455
F2 Y2 Cs3 108.81(7) . 2_676
F2 Y2 Cs3 108.81(7) 2_676 .
F2 Y2 Cs3 71.19(7) . .
F2 Y2 O6 90.92(9) 2_676 .
F2 Y2 O6 89.08(9) 2_676 2_676
F2 Y2 O6 89.08(9) . .
F2 Y2 O6 90.92(9) . 2_676
F2 Y2 F1 90.55(10) 2_676 2_676
F2 Y2 F1 89.45(10) 2_676 .
F2 Y2 F1 89.45(10) . 2_676
F2 Y2 F1 90.55(10) . .
F2 Y2 F2 180.0 2_676 .
Cs2 Si1 Cs2 112.362(15) 2_676 2_776
Cs2 Si1 Cs2 121.900(16) 2_786 2_676
Cs2 Si1 Cs2 120.814(16) 2_786 2_776
O2 Si1 Cs2 84.86(7) . 2_786
O2 Si1 Cs2 47.18(7) . 2_776
O2 Si1 Cs2 152.80(8) . 2_676
O4 Si1 Cs2 157.87(8) . 2_786
O4 Si1 Cs2 79.92(7) . 2_776
O4 Si1 Cs2 45.62(7) . 2_676
O4 Si1 O2 107.61(10) . .
O4 Si1 O10 108.31(11) . 1_565
O6 Si1 Cs2 90.22(9) . 2_776
O6 Si1 Cs2 81.52(10) . 2_676
O6 Si1 Cs2 76.78(9) . 2_786
O6 Si1 O2 112.12(13) . .
O6 Si1 O4 113.29(12) . .
O6 Si1 O10 109.35(12) . 1_565
O10 Si1 Cs2 49.82(7) 1_565 2_786
O10 Si1 Cs2 152.28(8) 1_565 2_776
O10 Si1 Cs2 90.41(7) 1_565 2_676
O10 Si1 O2 105.82(10) 1_565 .
Cs1 Si2 Cs1 65.208(10) 2_665 1_445
Cs1 Si2 Cs1 71.190(12) . 2_665
Cs1 Si2 Cs1 124.280(16) . 1_445
Cs1 Si2 Cs2 132.255(17) 2_665 2_776
Cs1 Si2 Cs2 67.380(11) . 2_776
Cs2 Si2 Cs1 162.097(17) 2_776 1_445
O1 Si2 Cs1 154.58(7) . .
O1 Si2 Cs1 85.12(7) . 2_665
O1 Si2 Cs1 47.50(7) . 1_445
O1 Si2 Cs2 128.35(7) . 2_776
O1 Si2 O3 106.44(9) . .
O3 Si2 Cs1 63.10(6) . .
O3 Si2 Cs1 84.13(7) . 2_665
O3 Si2 Cs1 139.04(7) . 1_445
O3 Si2 Cs2 56.57(6) . 2_776
O5 Si2 Cs1 48.11(8) . 2_665
O5 Si2 Cs1 68.19(8) . 1_445
O5 Si2 Cs1 57.01(8) . .
O5 Si2 Cs2 118.55(8) . 2_776
O5 Si2 O1 113.05(11) . .
O5 Si2 O3 111.33(11) . .
O5 Si2 O10 115.03(11) . .
O10 Si2 Cs1 162.92(8) . 2_665
O10 Si2 Cs1 97.87(8) . .
O10 Si2 Cs1 114.33(7) . 1_445
O10 Si2 Cs2 47.94(7) . 2_776
O10 Si2 O1 107.26(10) . .
O10 Si2 O3 102.92(10) . .
Cs1 Si3 Cs1 64.719(10) 2_665 .
Cs1 Si3 Cs1 68.905(12) 1_455 2_665
Cs1 Si3 Cs1 121.755(16) 1_455 .
Cs1 Si3 Cs2 66.901(11) 1_455 2_676
Cs2 Si3 Cs1 126.833(16) 2_676 2_665
Cs2 Si3 Cs1 168.427(17) 2_676 .
O3 Si3 Cs1 44.66(7) . .
O3 Si3 Cs1 148.87(7) . 1_455
O3 Si3 Cs1 80.87(7) . 2_665
O3 Si3 Cs2 132.25(7) . 2_676
O3 Si3 O7 105.54(9) . 1_445
O4 Si3 Cs1 166.89(8) . 2_665
O4 Si3 Cs1 114.51(7) . .
O4 Si3 Cs1 103.07(8) . 1_455
O4 Si3 Cs2 54.16(7) . 2_676
O4 Si3 O3 108.00(10) . .
O4 Si3 O7 103.23(10) . 1_445
O7 Si3 Cs1 83.01(7) 1_445 2_665
O7 Si3 Cs1 137.09(7) 1_445 .
O7 Si3 Cs1 64.55(6) 1_445 1_455
O7 Si3 Cs2 51.99(6) 1_445 2_676
O9 Si3 Cs1 51.87(8) . 2_665
O9 Si3 Cs1 71.00(8) . .
O9 Si3 Cs1 52.88(8) . 1_455
O9 Si3 Cs2 114.59(8) . 2_676
O9 Si3 O3 112.93(11) . .
O9 Si3 O4 115.05(11) . .
O9 Si3 O7 111.24(10) . 1_445
Cs1 Si4 Cs1 68.952(11) . 2_775
Cs1 Si4 Cs2 127.431(16) 2_775 2_776
Cs1 Si4 Cs2 64.212(11) . 2_776
Cs1 Si4 Cs3 136.268(16) 2_775 2_776
Cs1 Si4 Cs3 116.853(16) . 2_776
Cs3 Si4 Cs2 57.152(9) 2_776 2_776
O1 Si4 Cs1 62.81(7) 1_665 .
O1 Si4 Cs1 81.99(7) 1_665 2_775
O1 Si4 Cs2 56.37(7) 1_665 2_776
O1 Si4 Cs3 66.65(7) 1_665 2_776
O2 Si4 Cs1 166.85(8) . 2_775
O2 Si4 Cs1 101.38(8) . .
O2 Si4 Cs2 49.70(7) . 2_776
O2 Si4 Cs3 55.57(7) . 2_776
O2 Si4 O1 101.85(10) . 1_665
O2 Si4 O7 107.25(10) . .
O7 Si4 Cs1 151.02(7) . .
O7 Si4 Cs1 83.39(7) . 2_775
O7 Si4 Cs2 134.43(7) . 2_776
O7 Si4 Cs3 77.32(7) . 2_776
O7 Si4 O1 106.05(9) . 1_665
O8 Si4 Cs1 55.97(8) . .
O8 Si4 Cs1 51.45(8) . 2_775
O8 Si4 Cs2 112.78(9) . 2_776
O8 Si4 Cs3 169.31(9) . 2_776
O8 Si4 O1 111.94(11) . 1_665
O8 Si4 O2 115.98(12) . .
O8 Si4 O7 112.78(11) . .
Cs1 O1 Cs2 75.69(4) 1_445 2_666
Si2 O1 Cs1 111.79(8) . 1_445
Si2 O1 Cs2 128.08(8) . 2_666
Si2 O1 Si4 128.71(12) . 1_445
Si4 O1 Cs1 91.82(7) 1_445 1_445
Si4 O1 Cs2 101.05(8) 1_445 2_666
Cs2 O2 Cs3 70.97(4) 2_776 2_776
Si1 O2 Cs2 112.07(8) . 2_776
Si1 O2 Cs3 110.87(9) . 2_776
Si4 O2 Cs2 108.71(8) . 2_776
Si4 O2 Cs3 101.78(8) . 2_776
Si4 O2 Si1 133.95(12) . .
Cs1 O3 Cs2 79.51(4) . 2_776
Si2 O3 Cs1 90.91(7) . .
Si2 O3 Cs2 99.23(7) . 2_776
Si3 O3 Cs1 115.20(8) . .
Si3 O3 Cs2 126.23(9) . 2_776
Si3 O3 Si2 129.71(11) . .
Si1 O4 Cs2 113.81(8) . 2_676
Si1 O4 Si3 140.39(13) . .
Si3 O4 Cs2 102.33(8) . 2_676
Cs1 O5 Cs1 90.68(5) 2_665 .
Y1 O5 Cs1 100.56(7) 1_545 .
Y1 O5 Cs1 102.89(7) 1_545 2_665
Si2 O5 Cs1 98.54(9) . .
Si2 O5 Cs1 109.49(9) . 2_665
Si2 O5 Y1 141.94(12) . 1_545
Y2 O6 Cs3 95.16(7) . 2_676
Si1 O6 Cs3 105.66(11) . 2_676
Si1 O6 Y2 142.45(13) . .
Cs2 O7 Cs1 80.10(4) 2_786 1_565
Si3 O7 Cs1 89.55(7) 1_665 1_565
Si3 O7 Cs2 104.35(8) 1_665 2_786
Si4 O7 Cs1 112.91(8) . 1_565
Si4 O7 Cs2 122.50(8) . 2_786
Si4 O7 Si3 130.11(11) . 1_665
Cs1 O8 Cs1 86.27(5) . 2_775
Y1 O8 Cs1 96.87(7) . 2_775
Y1 O8 Cs1 98.05(7) . .
Si4 O8 Cs1 106.28(10) . 2_775
Si4 O8 Cs1 100.27(9) . .
Si4 O8 Y1 151.21(13) . .
Cs1 O9 Cs1 87.50(5) 1_455 2_665
Y1 O9 Cs1 100.89(7) . 1_455
Y1 O9 Cs1 98.10(7) . 2_665
Si3 O9 Cs1 105.85(9) . 2_665
Si3 O9 Cs1 103.24(9) . 1_455
Si3 O9 Y1 146.46(12) . .
Si1 O10 Cs2 106.65(8) 1_545 2_776
Si2 O10 Cs2 109.49(9) . 2_776
Si2 O10 Si1 143.72(13) . 1_545
Cs2 F1 Cs3 103.13(7) 1_455 1_565
Cs2 F1 Cs3 93.60(6) 1_455 2_676
Cs3 F1 Cs3 99.06(7) 1_565 2_676
Y2 F1 Cs2 139.13(10) . 1_455
Y2 F1 Cs3 113.28(9) . 2_676
Y2 F1 Cs3 102.29(8) . 1_565
Cs2 F2 Cs3 101.97(7) . 1_565
Cs2 F2 Cs3 94.14(6) . 2_776
Cs3 F2 Cs3 103.52(7) 1_565 2_776
Y2 F2 Cs2 133.79(10) . .
Y2 F2 Cs3 101.63(8) . 1_565
Y2 F2 Cs3 117.89(9) . 2_776

loop_
_geom_bond_atom_site_label_1
_geom_bond_atom_site_label_2
_geom_bond_distance
_geom_bond_site_symmetry_2
Cs1 Si2 3.7547(6) .
Cs1 Si3 3.7799(6) 1_655
Cs1 Si4 3.8368(7) .
Cs1 O1 3.4146(19) 1_665
Cs1 O3 3.3487(18) .
Cs1 O5 3.185(2) .
Cs1 O5 3.071(2) 2_665
Cs1 O7 3.4131(18) 1_545
Cs1 O8 3.232(2) .
Cs1 O8 3.242(2) 2_775
Cs1 O9 3.261(2) 2_665
Cs1 O9 3.096(2) 1_655
Cs2 Cs3 3.9965(3) .
Cs2 Si1 3.9140(7) 2_786
Cs2 Si2 3.9634(7) 2_776
Cs2 Si3 3.9871(6) 2_676
Cs2 O1 3.5661(19) 2_666
Cs2 O2 3.3851(19) 2_776
Cs2 O3 3.3511(18) 2_776
Cs2 O4 3.3084(19) 2_676
Cs2 O7 3.2425(18) 2_786
Cs2 O10 3.121(2) 2_776
Cs2 F1 2.926(2) 1_655
Cs2 F2 2.942(2) .
Cs3 Cs2 4.3678(4) 2_776
Cs3 Y2 4.4866(3) 1_655
Cs3 Y2 4.4161(3) .
Cs3 Y2 4.0554(3) 1_545
Cs3 Si4 4.1511(7) 2_776
Cs3 O2 3.498(2) 2_776
Cs3 O6 3.628(3) 2_676
Cs3 F1 3.065(2) 2_676
Cs3 F1 2.978(3) 1_545
Cs3 F2 3.000(3) 1_545
Cs3 F2 3.023(2) 2_776
Y1 Cs1 4.2155(3) 1_565
Y1 Cs1 4.1848(2) 2_675
Y1 Cs1 4.2155(2) 2_665
Y1 Cs1 4.1581(2) 2_775
Y1 Cs1 4.1581(2) 1_455
Y1 O5 2.2395(18) 2_665
Y1 O5 2.2395(18) 1_565
Y1 O8 2.2446(19) 2_675
Y1 O8 2.2445(19) .
Y1 O9 2.2510(18) 2_675
Y1 O9 2.2510(18) .
Y2 Cs3 4.4866(3) 1_455
Y2 Cs3 4.4161(3) 2_676
Y2 Cs3 4.4866(3) 2_776
Y2 Cs3 4.0554(3) 2_666
Y2 Cs3 4.0553(3) 1_565
Y2 O6 2.214(2) .
Y2 O6 2.213(2) 2_676
Y2 F1 2.191(2) 2_676
Y2 F1 2.191(2) .
Y2 F2 2.191(2) 2_676
Y2 F2 2.191(2) .
Si1 Cs2 4.2771(7) 2_776
Si1 Cs2 4.2354(7) 2_676
Si1 Cs2 3.9141(7) 2_786
Si1 O2 1.6356(19) .
Si1 O4 1.6271(19) .
Si1 O6 1.567(2) .
Si1 O10 1.6305(19) 1_565
Si2 Cs1 4.3003(6) 1_445
Si2 Cs1 3.8882(6) 2_665
Si2 Cs2 3.9634(6) 2_776
Si2 O1 1.6377(18) .
Si2 O3 1.6461(18) .
Si2 O5 1.5714(19) .
Si2 O10 1.6135(19) .
Si3 Cs1 3.7799(6) 1_455
Si3 Cs1 3.9879(7) 2_665
Si3 Cs2 3.9870(6) 2_676
Si3 O3 1.6400(17) .
Si3 O4 1.6280(19) .
Si3 O7 1.6515(17) 1_445
Si3 O9 1.5716(19) .
Si4 Cs1 3.9791(7) 2_775
Si4 Cs2 4.2037(7) 2_776
Si4 Cs3 4.1510(7) 2_776
Si4 O1 1.6449(18) 1_665
Si4 O2 1.6328(19) .
Si4 O7 1.6435(18) .
Si4 O8 1.571(2) .
O1 Cs1 3.4146(18) 1_445
O1 Cs2 3.5661(18) 2_666
O1 Si4 1.6449(18) 1_445
O2 Cs2 3.3850(19) 2_776
O2 Cs3 3.498(2) 2_776
O3 Cs2 3.3511(18) 2_776
O4 Cs2 3.3084(19) 2_676
O5 Cs1 3.071(2) 2_665
O5 Y1 2.2395(18) 1_545
O6 Cs3 3.628(3) 2_676
O7 Cs1 3.4131(18) 1_565
O7 Cs2 3.2425(18) 2_786
O7 Si3 1.6515(17) 1_665
O8 Cs1 3.242(2) 2_775
O9 Cs1 3.261(2) 2_665
O9 Cs1 3.096(2) 1_455
O10 Cs2 3.1215(19) 2_776
O10 Si1 1.6305(19) 1_545
F1 Cs2 2.926(2) 1_455
F1 Cs3 3.065(2) 2_676
F1 Cs3 2.978(3) 1_565
F2 Cs3 3.000(3) 1_565
F2 Cs3 3.023(2) 2_776

loop_
_twin_individual_id
_twin_individual_mass_fraction_refined
1 0.9823(5)
2 0.0177(5)
